data_4503144
loop_
_publ_author_name
'Fang, Qianrong'
'Zhu, Guangshan'
'Xue, Ming'
'Wang, Zhuopeng'
'Sun, Jinyu'
'Qiu, Shilun'

_publ_section_title
;
 Amine-Templated Assembly of Metal--Organic Frameworks with Attractive
 Topologies
;
_journal_issue 1
_journal_name_full 'Crystal Growth &amp; Design'
_journal_page_first 319
_journal_paper_doi 10.1021/cg070604f
_journal_volume 8
_journal_year 2008
_chemical_formula_moiety 'C18 H25 Cd Cl0 N O6'
_chemical_formula_sum 'C18 H25 Cd Cl0 N O6'
_chemical_formula_weight 463.79
_chemical_name_systematic
; 
 ? 
;
_space_group_IT_number 14
_symmetry_cell_setting monoclinic
_symmetry_space_group_name_Hall '-P 2ybc'
_symmetry_space_group_name_H-M 'P 1 21/c 1'
_atom_sites_solution_hydrogens geom
_atom_sites_solution_primary direct
_atom_sites_solution_secondary difmap
_audit_creation_method SHELXL-97
_cell_angle_alpha 90.00
_cell_angle_beta 102.4860(10)
_cell_angle_gamma 90.00
_cell_formula_units_Z 4
_cell_length_a 10.0355(5)
_cell_length_b 12.8190(6)
_cell_length_c 15.4797(7)
_cell_measurement_temperature 293(2)
_cell_volume 1944.29(16)
_computing_cell_refinement 'Bruker SMART'
_computing_data_collection 'Bruker SMART'
_computing_data_reduction 'Bruker SAINT'
_computing_molecular_graphics 'Bruker SHELXTL'
_computing_publication_material 'Bruker SHELXTL'
_computing_structure_refinement 'SHELXL-97 (Sheldrick, 1997)'
_computing_structure_solution 'SHELXS-97 (Sheldrick, 1990)'
_diffrn_ambient_temperature 293(2)
_diffrn_detector_area_resol_mean 6.00cm
_diffrn_measured_fraction_theta_full 0.999
_diffrn_measured_fraction_theta_max 0.999
_diffrn_measurement_device_type 'CCD area detector'
_diffrn_measurement_method 'phi and omega scans'
_diffrn_radiation_monochromator graphite
_diffrn_radiation_source 'fine-focus sealed tube'
_diffrn_radiation_type MoK\a
_diffrn_radiation_wavelength 0.71073
_diffrn_reflns_av_R_equivalents 0.0534
_diffrn_reflns_av_sigmaI/netI 0.0347
_diffrn_reflns_limit_h_max 11
_diffrn_reflns_limit_h_min -11
_diffrn_reflns_limit_k_max 15
_diffrn_reflns_limit_k_min -15
_diffrn_reflns_limit_l_max 18
_diffrn_reflns_limit_l_min -8
_diffrn_reflns_number 9854
_diffrn_reflns_theta_full 25.00
_diffrn_reflns_theta_max 25.00
_diffrn_reflns_theta_min 2.08
_diffrn_standards_decay_% none
_diffrn_standards_interval_count none
_diffrn_standards_interval_time none
_diffrn_standards_number none
_exptl_absorpt_coefficient_mu 1.156
_exptl_absorpt_correction_type none
_exptl_crystal_colour colorless
_exptl_crystal_density_diffrn 1.584
_exptl_crystal_density_method 'not measured'
_exptl_crystal_description block
_exptl_crystal_F_000 944
_exptl_crystal_size_max 0.42
_exptl_crystal_size_mid 0.32
_exptl_crystal_size_min 0.20
_refine_diff_density_max 0.700
_refine_diff_density_min -0.613
_refine_diff_density_rms 0.092
_refine_ls_extinction_method none
_refine_ls_goodness_of_fit_ref 1.000
_refine_ls_hydrogen_treatment constr
_refine_ls_matrix_type full
_refine_ls_number_parameters 235
_refine_ls_number_reflns 3422
_refine_ls_number_restraints 0
_refine_ls_restrained_S_all 1.000
_refine_ls_R_factor_all 0.0305
_refine_ls_R_factor_gt 0.0290
_refine_ls_shift/su_max 0.003
_refine_ls_shift/su_mean 0.000
_refine_ls_structure_factor_coef Fsqd
_refine_ls_weighting_details 'calc w=1/[\s^2^(Fo^2^)+(0.0700P)^2^+0.0000P] where P=(Fo^2^+2Fc^2^)/3'
_refine_ls_weighting_scheme calc
_refine_ls_wR_factor_gt 0.0872
_refine_ls_wR_factor_ref 0.0889
_reflns_number_gt 3189
_reflns_number_total 3422
_reflns_threshold_expression >2sigma(I)
_cod_data_source_file cg070604f-file008.cif
_cod_data_source_block 1011xm3a
_cod_original_sg_symbol_H-M P2(1)/c
_cod_database_code 4503144

loop_
_symmetry_equiv_pos_as_xyz
'x, y, z'
'-x, y+1/2, -z+1/2'
'-x, -y, -z'
'x, -y-1/2, z-1/2'

loop_
_atom_site_label
_atom_site_type_symbol
_atom_site_fract_x
_atom_site_fract_y
_atom_site_fract_z
_atom_site_U_iso_or_equiv
_atom_site_adp_type
_atom_site_occupancy
_atom_site_symmetry_multiplicity
_atom_site_calc_flag
_atom_site_refinement_flags
Cd1 Cd 0.178720(7) 0.966049(6) 0.091683(5) 0.02495(3) Uani 1 1 d .
O1 O 0.37844(7) 0.91384(6) 0.04816(5) 0.0369(2) Uani 1 1 d .
O2 O 0.34843(7) 0.84471(7) 0.17211(6) 0.0436(2) Uani 1 1 d .
O3 O 0.68838(9) 0.59966(8) 0.33386(7) 0.0686(3) Uani 1 1 d .
O4 O 0.87492(9) 0.56579(8) 0.29070(7) 0.0671(3) Uani 1 1 d .
O5 O 1.02574(7) 0.84569(6) 0.10350(6) 0.0389(2) Uani 1 1 d .
O6 O 0.87991(9) 0.96881(6) 0.04549(6) 0.0403(3) Uani 1 1 d .
C1 C 0.42111(10) 0.86173(8) 0.11712(7) 0.0283(3) Uani 1 1 d .
C2 C 0.56363(10) 0.81965(8) 0.13487(7) 0.0288(3) Uani 1 1 d .
C3 C 0.66280(10) 0.86366(9) 0.09501(6) 0.0278(3) Uani 1 1 d .
H3A H 0.6393 0.9172 0.0540 0.033 Uiso 1 1 calc R
C4 C 0.79650(10) 0.82742(8) 0.11673(7) 0.0283(3) Uani 1 1 d .
C5 C 0.82941(10) 0.74362(8) 0.17511(7) 0.0325(3) Uani 1 1 d .
H5A H 0.9177 0.7169 0.1871 0.039 Uiso 1 1 calc R
C6 C 0.73205(11) 0.69973(8) 0.21532(8) 0.0330(3) Uani 1 1 d .
C7 C 0.59978(11) 0.73883(9) 0.19481(8) 0.0334(3) Uani 1 1 d .
H7A H 0.5341 0.7101 0.2219 0.040 Uiso 1 1 calc R
C8 C 0.76790(11) 0.61582(9) 0.28370(8) 0.0378(3) Uani 1 1 d .
C9 C 0.90696(11) 0.88344(8) 0.08410(7) 0.0291(3) Uani 1 1 d .
C10 C 0.55183(14) 0.26837(12) 0.10422(9) 0.0546(4) Uani 1 1 d .
H10A H 0.5708 0.2529 0.0467 0.065 Uiso 1 1 calc R
H10B H 0.4775 0.2235 0.1120 0.065 Uiso 1 1 calc R
C11 C 0.50645(18) 0.37879(13) 0.10471(12) 0.0797(6) Uani 1 1 d .
H11A H 0.5758 0.4241 0.0902 0.096 Uiso 1 1 calc R
H11B H 0.4949 0.3971 0.1635 0.096 Uiso 1 1 calc R
C12 C 0.3722(2) 0.39540(18) 0.03817(14) 0.1092(9) Uani 1 1 d .
H12A H 0.3453 0.4672 0.0392 0.164 Uiso 1 1 calc R
H12B H 0.3031 0.3517 0.0534 0.164 Uiso 1 1 calc R
H12C H 0.3838 0.3778 -0.0200 0.164 Uiso 1 1 calc R
C13 C 0.80237(14) 0.29962(13) 0.16575(9) 0.0598(5) Uani 1 1 d .
H13A H 0.8733 0.2849 0.2177 0.072 Uiso 1 1 calc R
H13B H 0.7838 0.3739 0.1655 0.072 Uiso 1 1 calc R
C14 C 0.85615(16) 0.27368(17) 0.08459(11) 0.0803(6) Uani 1 1 d .
H14A H 0.8788 0.2001 0.0853 0.096 Uiso 1 1 calc R
H14B H 0.7855 0.2870 0.0322 0.096 Uiso 1 1 calc R
C15 C 0.97982(17) 0.3365(2) 0.08002(13) 0.1041(8) Uani 1 1 d .
H15A H 1.0109 0.3182 0.0276 0.156 Uiso 1 1 calc R
H15B H 1.0506 0.3224 0.1312 0.156 Uiso 1 1 calc R
H15C H 0.9574 0.4094 0.0784 0.156 Uiso 1 1 calc R
C16 C 0.7893(2) 0.10750(16) 0.33939(14) 0.1027(9) Uani 1 1 d .
H16A H 0.8635 0.0754 0.3804 0.154 Uiso 1 1 calc R
H16B H 0.7043 0.0835 0.3510 0.154 Uiso 1 1 calc R
H16C H 0.7952 0.1819 0.3462 0.154 Uiso 1 1 calc R
C17 C 0.7969(2) 0.07979(18) 0.24981(13) 0.0884(7) Uani 1 1 d .
H17A H 0.7918 0.0044 0.2443 0.106 Uiso 1 1 calc R
H17B H 0.8855 0.1010 0.2403 0.106 Uiso 1 1 calc R
C18 C 0.69071(16) 0.12558(11) 0.17912(10) 0.0609(5) Uani 1 1 d .
H18A H 0.6036 0.0968 0.1848 0.073 Uiso 1 1 calc R
H18B H 0.7073 0.1017 0.1229 0.073 Uiso 1 1 calc R
N1 N 0.67620(10) 0.24246(9) 0.17427(7) 0.0479(3) Uani 1 1 d .
H1 H 0.6574 0.2630 0.2267 0.057 Uiso 1 1 calc R

loop_
_atom_site_aniso_label
_atom_site_aniso_U_11
_atom_site_aniso_U_22
_atom_site_aniso_U_33
_atom_site_aniso_U_23
_atom_site_aniso_U_13
_atom_site_aniso_U_12
Cd1 0.02012(5) 0.02686(5) 0.02888(5) -0.00174(3) 0.00749(4) -0.00087(2)
O1 0.0305(4) 0.0505(5) 0.0312(4) 0.0087(4) 0.0096(3) 0.0143(4)
O2 0.0275(4) 0.0580(5) 0.0501(5) 0.0230(4) 0.0188(3) 0.0110(4)
O3 0.0603(5) 0.0753(6) 0.0813(6) 0.0497(5) 0.0398(4) 0.0290(5)
O4 0.0396(5) 0.0778(5) 0.0891(7) 0.0531(5) 0.0252(5) 0.0237(5)
O5 0.0213(3) 0.0366(4) 0.0605(5) 0.0068(4) 0.0129(3) -0.0010(3)
O6 0.0367(5) 0.0445(5) 0.0412(5) 0.0166(3) 0.0118(4) -0.0009(3)
C1 0.0237(5) 0.0283(5) 0.0326(6) 0.0001(5) 0.0058(4) -0.0006(4)
C2 0.0237(5) 0.0340(5) 0.0290(5) 0.0035(5) 0.0067(4) 0.0001(4)
C3 0.0247(5) 0.0276(5) 0.0305(6) 0.0050(4) 0.0043(4) 0.0005(4)
C4 0.0230(5) 0.0315(5) 0.0310(5) 0.0015(5) 0.0073(4) -0.0010(4)
C5 0.0230(5) 0.0353(6) 0.0391(6) 0.0085(5) 0.0066(4) 0.0034(5)
C6 0.0258(5) 0.0363(6) 0.0371(6) 0.0100(5) 0.0073(4) 0.0017(5)
C7 0.0259(5) 0.0367(6) 0.0400(6) 0.0107(5) 0.0122(4) 0.0005(4)
C8 0.0281(5) 0.0379(6) 0.0468(7) 0.0138(5) 0.0066(5) 0.0004(5)
C9 0.0273(5) 0.0315(5) 0.0281(5) -0.0018(5) 0.0054(4) -0.0039(4)
C10 0.0509(7) 0.0694(9) 0.0443(7) -0.0095(7) 0.0125(6) -0.0030(7)
C11 0.0921(12) 0.0770(11) 0.0651(10) -0.0072(10) 0.0065(10) 0.0137(10)
C12 0.1153(15) 0.1172(15) 0.0874(15) -0.0125(13) 0.0047(13) 0.0476(13)
C13 0.0538(8) 0.0767(10) 0.0490(8) -0.0135(8) 0.0112(7) -0.0075(8)
C14 0.0707(9) 0.1152(14) 0.0653(9) -0.0216(10) 0.0374(7) -0.0250(10)
C15 0.0786(11) 0.1534(18) 0.0873(13) -0.0063(14) 0.0333(10) -0.0304(13)
C16 0.1217(17) 0.0862(13) 0.0956(15) -0.0086(13) 0.0132(14) 0.0012(13)
C17 0.0699(11) 0.1169(14) 0.0765(12) -0.0117(13) 0.0113(10) -0.0006(12)
C18 0.0670(9) 0.0613(9) 0.0580(9) -0.0078(7) 0.0213(7) 0.0009(8)
N1 0.0463(6) 0.0625(6) 0.0371(5) -0.0151(5) 0.0143(5) -0.0030(5)

loop_
_atom_type_symbol
_atom_type_description
_atom_type_scat_dispersion_real
_atom_type_scat_dispersion_imag
_atom_type_scat_source
C C 0.0033 0.0016 'International Tables Vol C Tables 4.2.6.8 and 6.1.1.4'
H H 0.0000 0.0000 'International Tables Vol C Tables 4.2.6.8 and 6.1.1.4'
N N 0.0061 0.0033 'International Tables Vol C Tables 4.2.6.8 and 6.1.1.4'
O O 0.0106 0.0060 'International Tables Vol C Tables 4.2.6.8 and 6.1.1.4'
Cl Cl 0.1484 0.1585 'International Tables Vol C Tables 4.2.6.8 and 6.1.1.4'
Cd Cd -0.8075 1.2024 'International Tables Vol C Tables 4.2.6.8 and 6.1.1.4'

loop_
_geom_angle_atom_site_label_1
_geom_angle_atom_site_label_2
_geom_angle_atom_site_label_3
_geom_angle
_geom_angle_site_symmetry_1
_geom_angle_site_symmetry_3
O5 Cd1 O6 107.09(3) 1_455 3_675
O5 Cd1 O3 144.01(4) 1_455 2_655
O6 Cd1 O3 101.59(3) 3_675 2_655
O5 Cd1 O1 118.43(3) 1_455 .
O6 Cd1 O1 84.24(3) 3_675 .
O3 Cd1 O1 85.31(3) 2_655 .
O5 Cd1 O4 92.05(3) 1_455 2_655
O6 Cd1 O4 117.95(3) 3_675 2_655
O3 Cd1 O4 54.81(3) 2_655 2_655
O1 Cd1 O4 136.19(3) . 2_655
O5 Cd1 O2 86.19(3) 1_455 .
O6 Cd1 O2 137.14(3) 3_675 .
O3 Cd1 O2 87.38(3) 2_655 .
O1 Cd1 O2 54.49(3) . .
O4 Cd1 O2 101.57(3) 2_655 .
O5 Cd1 C8 118.19(4) 1_455 2_655
O6 Cd1 C8 112.61(3) 3_675 2_655
O3 Cd1 C8 27.51(4) 2_655 2_655
O1 Cd1 C8 111.06(3) . 2_655
O4 Cd1 C8 27.31(3) 2_655 2_655
O2 Cd1 C8 94.60(3) . 2_655
O5 Cd1 C1 105.02(3) 1_455 .
O6 Cd1 C1 111.28(3) 3_675 .
O3 Cd1 C1 83.76(3) 2_655 .
O1 Cd1 C1 27.29(3) . .
O4 Cd1 C1 119.66(3) 2_655 .
O2 Cd1 C1 27.35(3) . .
C8 Cd1 C1 102.30(3) 2_655 .
C1 O1 Cd1 93.62(7) . .
C1 O2 Cd1 89.26(6) . .
C8 O3 Cd1 93.18(7) . 2_645
C8 O4 Cd1 90.57(8) . 2_645
C9 O5 Cd1 110.48(7) . 1_655
C9 O6 Cd1 140.03(8) . 3_675
O1 C1 O2 121.93(9) . .
O1 C1 C2 119.01(10) . .
O2 C1 C2 119.05(9) . .
O1 C1 Cd1 59.09(5) . .
O2 C1 Cd1 63.39(6) . .
C2 C1 Cd1 171.61(7) . .
C7 C2 C3 119.27(10) . .
C7 C2 C1 119.57(10) . .
C3 C2 C1 121.10(9) . .
C4 C3 C2 120.01(10) . .
C4 C3 H3A 120.0 . .
C2 C3 H3A 120.0 . .
C3 C4 C5 119.62(10) . .
C3 C4 C9 120.28(9) . .
C5 C4 C9 119.89(9) . .
C6 C5 C4 120.78(9) . .
C6 C5 H5A 119.6 . .
C4 C5 H5A 119.6 . .
C5 C6 C7 118.82(10) . .
C5 C6 C8 121.60(10) . .
C7 C6 C8 119.49(11) . .
C2 C7 C6 121.43(11) . .
C2 C7 H7A 119.3 . .
C6 C7 H7A 119.3 . .
O4 C8 O3 121.41(12) . .
O4 C8 C6 120.42(12) . .
O3 C8 C6 118.15(10) . .
O4 C8 Cd1 62.12(7) . 2_645
O3 C8 Cd1 59.32(6) . 2_645
C6 C8 Cd1 177.44(9) . 2_645
O6 C9 O5 123.15(11) . .
O6 C9 C4 118.80(10) . .
O5 C9 C4 117.79(9) . .
C11 C10 N1 114.46(12) . .
C11 C10 H10A 108.6 . .
N1 C10 H10A 108.6 . .
C11 C10 H10B 108.6 . .
N1 C10 H10B 108.6 . .
H10A C10 H10B 107.6 . .
C10 C11 C12 110.88(15) . .
C10 C11 H11A 109.5 . .
C12 C11 H11A 109.5 . .
C10 C11 H11B 109.5 . .
C12 C11 H11B 109.5 . .
H11A C11 H11B 108.1 . .
C11 C12 H12A 109.5 . .
C11 C12 H12B 109.5 . .
H12A C12 H12B 109.5 . .
C11 C12 H12C 109.5 . .
H12A C12 H12C 109.5 . .
H12B C12 H12C 109.5 . .
N1 C13 C14 115.37(13) . .
N1 C13 H13A 108.4 . .
C14 C13 H13A 108.4 . .
N1 C13 H13B 108.4 . .
C14 C13 H13B 108.4 . .
H13A C13 H13B 107.5 . .
C15 C14 C13 111.79(16) . .
C15 C14 H14A 109.3 . .
C13 C14 H14A 109.3 . .
C15 C14 H14B 109.3 . .
C13 C14 H14B 109.3 . .
H14A C14 H14B 107.9 . .
C14 C15 H15A 109.5 . .
C14 C15 H15B 109.5 . .
H15A C15 H15B 109.5 . .
C14 C15 H15C 109.5 . .
H15A C15 H15C 109.5 . .
H15B C15 H15C 109.5 . .
C17 C16 H16A 109.5 . .
C17 C16 H16B 109.5 . .
H16A C16 H16B 109.5 . .
C17 C16 H16C 109.5 . .
H16A C16 H16C 109.5 . .
H16B C16 H16C 109.5 . .
C16 C17 C18 115.67(18) . .
C16 C17 H17A 108.4 . .
C18 C17 H17A 108.4 . .
C16 C17 H17B 108.4 . .
C18 C17 H17B 108.4 . .
H17A C17 H17B 107.4 . .
C17 C18 N1 118.67(13) . .
C17 C18 H18A 107.6 . .
N1 C18 H18A 107.6 . .
C17 C18 H18B 107.6 . .
N1 C18 H18B 107.6 . .
H18A C18 H18B 107.1 . .
C13 N1 C10 114.56(11) . .
C13 N1 C18 114.71(12) . .
C10 N1 C18 108.20(10) . .
C13 N1 H1 106.2 . .
C10 N1 H1 106.2 . .
C18 N1 H1 106.2 . .

loop_
_geom_bond_atom_site_label_1
_geom_bond_atom_site_label_2
_geom_bond_distance
_geom_bond_site_symmetry_2
Cd1 O5 2.2119(8) 1_455
Cd1 O6 2.2388(9) 3_675
Cd1 O3 2.3187(10) 2_655
Cd1 O1 2.3458(8) .
Cd1 O4 2.3796(11) 2_655
Cd1 O2 2.4399(8) .
Cd1 C8 2.6920(12) 2_655
Cd1 C1 2.7288(10) .
O1 C1 1.2536(13) .
O2 C1 1.2540(14) .
O3 C8 1.2451(17) .
O3 Cd1 2.3187(9) 2_645
O4 C8 1.2353(15) .
O4 Cd1 2.3797(11) 2_645
O5 C9 1.2612(13) .
O5 Cd1 2.2119(8) 1_655
O6 C9 1.2484(13) .
O6 Cd1 2.2388(9) 3_675
C1 C2 1.4974(14) .
C2 C7 1.3859(15) .
C2 C3 1.3981(15) .
C3 C4 1.3908(14) .
C3 H3A 0.9300 .
C4 C5 1.3966(15) .
C4 C9 1.4972(16) .
C5 C6 1.3863(16) .
C5 H5A 0.9300 .
C6 C7 1.3899(15) .
C6 C8 1.4974(16) .
C7 H7A 0.9300 .
C8 Cd1 2.6920(12) 2_645
C10 C11 1.487(2) .
C10 N1 1.5029(16) .
C10 H10A 0.9700 .
C10 H10B 0.9700 .
C11 C12 1.523(2) .
C11 H11A 0.9700 .
C11 H11B 0.9700 .
C12 H12A 0.9600 .
C12 H12B 0.9600 .
C12 H12C 0.9600 .
C13 N1 1.4932(18) .
C13 C14 1.508(2) .
C13 H13A 0.9700 .
C13 H13B 0.9700 .
C14 C15 1.494(3) .
C14 H14A 0.9700 .
C14 H14B 0.9700 .
C15 H15A 0.9600 .
C15 H15B 0.9600 .
C15 H15C 0.9600 .
C16 C17 1.449(3) .
C16 H16A 0.9600 .
C16 H16B 0.9600 .
C16 H16C 0.9600 .
C17 C18 1.474(2) .
C17 H17A 0.9700 .
C17 H17B 0.9700 .
C18 N1 1.5056(19) .
C18 H18A 0.9700 .
C18 H18B 0.9700 .
N1 H1 0.9100 .

loop_
_geom_hbond_atom_site_label_D
_geom_hbond_atom_site_label_H
_geom_hbond_atom_site_label_A
_geom_hbond_distance_DH
_geom_hbond_distance_HA
_geom_hbond_distance_DA
_geom_hbond_angle_DHA
_geom_hbond_site_symmetry_A
N1 H1 O2 0.91 1.90 2.7728(14) 161.0 2_645
